data_2228950
loop_
_publ_author_name
'Feng, Zhi-Qiang'
'Yang, Xiao-Li'
'Ye, Yuan-Feng'
'Wang, Huai-Qing'
'Hao, Ling-Yun'

_publ_section_title
;
 2-Chloro-5-(chloromethyl)pyridine
;
_journal_coeditor_code BQ2267
_journal_issue 2
_journal_name_full 'Acta Crystallographica Section E'
_journal_page_first o366
_journal_paper_doi 10.1107/S1600536811000821
_journal_volume 67
_journal_year 2011
_chemical_formula_iupac 'C6 H5 Cl2 N'
_chemical_formula_moiety 'C6 H5 Cl2 N'
_chemical_formula_sum 'C6 H5 Cl2 N'
_chemical_formula_weight 162.01
_chemical_name_systematic
;
2-Chloro-5-(chloromethyl)pyridine
;
_space_group_IT_number 14
_symmetry_cell_setting monoclinic
_symmetry_space_group_name_Hall '-P 2ybc'
_symmetry_space_group_name_H-M 'P 1 21/c 1'
_atom_sites_solution_hydrogens geom
_atom_sites_solution_primary direct
_atom_sites_solution_secondary difmap
_audit_creation_method SHELXL-97
_cell_angle_alpha 90.00
_cell_angle_beta 95.95(3)
_cell_angle_gamma 90.00
_cell_formula_units_Z 4
_cell_length_a 4.0770(8)
_cell_length_b 10.322(2)
_cell_length_c 16.891(3)
_cell_measurement_reflns_used 25
_cell_measurement_temperature 293(2)
_cell_measurement_theta_max 14
_cell_measurement_theta_min 10
_cell_volume 707.0(2)
_computing_cell_refinement 'CAD-4 Software (Enraf--Nonius, 1985)'
_computing_data_collection 'CAD-4 Software (Enraf--Nonius, 1985)'
_computing_data_reduction 'XCAD4 (Harms & Wocadlo, 1995)'
_computing_molecular_graphics 'SHELXTL (Sheldrick, 2008)'
_computing_publication_material 'SHELXTL (Sheldrick, 2008)'
_computing_structure_refinement 'SHELXL97 (Sheldrick, 2008)'
_computing_structure_solution 'SHELXS97 (Sheldrick, 2008)'
_diffrn_ambient_temperature 293(2)
_diffrn_measured_fraction_theta_full 0.999
_diffrn_measured_fraction_theta_max 0.999
_diffrn_measurement_device_type 'Enraf--Nonius CAD-4'
_diffrn_measurement_method \w/2\q
_diffrn_radiation_monochromator graphite
_diffrn_radiation_source 'fine-focus sealed tube'
_diffrn_radiation_type MoK\a
_diffrn_radiation_wavelength 0.71073
_diffrn_reflns_av_R_equivalents 0.0489
_diffrn_reflns_av_sigmaI/netI 0.0336
_diffrn_reflns_limit_h_max 4
_diffrn_reflns_limit_h_min 0
_diffrn_reflns_limit_k_max 12
_diffrn_reflns_limit_k_min -12
_diffrn_reflns_limit_l_max 20
_diffrn_reflns_limit_l_min -20
_diffrn_reflns_number 2886
_diffrn_reflns_theta_full 25.40
_diffrn_reflns_theta_max 25.40
_diffrn_reflns_theta_min 2.32
_diffrn_standards_decay_% 1
_diffrn_standards_interval_count 200
_diffrn_standards_interval_time 2
_diffrn_standards_number 3
_exptl_absorpt_coefficient_mu 0.819
_exptl_absorpt_correction_T_max 0.8533
_exptl_absorpt_correction_T_min 0.7912
_exptl_absorpt_correction_type psi-scan
_exptl_absorpt_process_details '(North <i>et al.</i>, 1968)'
_exptl_crystal_colour colorless
_exptl_crystal_density_diffrn 1.522
_exptl_crystal_density_method 'not measured'
_exptl_crystal_description block
_exptl_crystal_F_000 328
_exptl_crystal_size_max 0.30
_exptl_crystal_size_mid 0.20
_exptl_crystal_size_min 0.20
_refine_diff_density_max 0.185
_refine_diff_density_min -0.179
_refine_ls_extinction_coef 0.025(5)
_refine_ls_extinction_expression Fc^*^=kFc[1+0.001xFc^2^\l^3^/sin(2\q)]^-1/4^
_refine_ls_extinction_method 'SHELXL97 (Sheldrick, 2008)'
_refine_ls_goodness_of_fit_ref 1.003
_refine_ls_hydrogen_treatment constr
_refine_ls_matrix_type full
_refine_ls_number_parameters 83
_refine_ls_number_reflns 1299
_refine_ls_number_restraints 0
_refine_ls_restrained_S_all 1.003
_refine_ls_R_factor_all 0.0492
_refine_ls_R_factor_gt 0.0365
_refine_ls_shift/su_max 0.000
_refine_ls_shift/su_mean 0.000
_refine_ls_structure_factor_coef Fsqd
_refine_ls_weighting_details 'calc w=1/[\s^2^(Fo^2^)+(0.0900P)^2^] where P=(Fo^2^+2Fc^2^)/3'
_refine_ls_weighting_scheme calc
_refine_ls_wR_factor_gt 0.1180
_refine_ls_wR_factor_ref 0.1294
_reflns_number_gt 1028
_reflns_number_total 1299
_reflns_threshold_expression I>2sigma(I)
_cod_data_source_file bq2267.cif
_cod_data_source_block I
_cod_original_sg_symbol_H-M 'P 21/c'
_cod_database_code 2228950
_cod_database_fobs_code 2228950

loop_
_symmetry_equiv_pos_as_xyz
'x, y, z'
'-x, y+1/2, -z+1/2'
'-x, -y, -z'
'x, -y-1/2, z-1/2'

loop_
_atom_site_type_symbol
_atom_site_label
_atom_site_fract_x
_atom_site_fract_y
_atom_site_fract_z
_atom_site_U_iso_or_equiv
_atom_site_adp_type
_atom_site_calc_flag
_atom_site_refinement_flags
_atom_site_occupancy
_atom_site_disorder_assembly
_atom_site_disorder_group
N N 0.1376(5) 0.3311(2) 0.19100(11) 0.0614(5) Uani d . 1 . .
Cl Cl1 0.2101(2) 0.54073(7) 0.11039(4) 0.0867(4) Uani d . 1 . .
C C1 0.1642(6) 0.2038(2) 0.20387(12) 0.0573(6) Uani d . 1 . .
H H1A 0.0900 0.1710 0.2501 0.069 Uiso calc R 1 . .
Cl Cl2 0.11280(19) -0.12135(6) 0.09764(4) 0.0757(3) Uani d . 1 . .
C C2 0.2433(6) 0.3739(2) 0.12537(14) 0.0559(6) Uani d . 1 . .
C C3 0.3774(7) 0.2985(2) 0.06990(14) 0.0598(6) Uani d . 1 . .
H H3A 0.4474 0.3344 0.0240 0.072 Uiso calc R 1 . .
C C4 0.4038(6) 0.1686(2) 0.08483(13) 0.0558(6) Uani d . 1 . .
H H4A 0.4954 0.1144 0.0491 0.067 Uiso calc R 1 . .
C C5 0.2944(5) 0.1178(2) 0.15315(12) 0.0490(5) Uani d . 1 . .
C C6 0.3244(6) -0.0224(2) 0.17406(15) 0.0621(6) Uani d . 1 . .
H H6A 0.2322 -0.0375 0.2239 0.075 Uiso calc R 1 . .
H H6B 0.5556 -0.0464 0.1812 0.075 Uiso calc R 1 . .

loop_
_atom_site_aniso_label
_atom_site_aniso_U_11
_atom_site_aniso_U_22
_atom_site_aniso_U_33
_atom_site_aniso_U_12
_atom_site_aniso_U_13
_atom_site_aniso_U_23
N 0.0734(14) 0.0648(12) 0.0481(10) -0.0050(10) 0.0169(9) -0.0118(9)
Cl1 0.1250(8) 0.0567(4) 0.0825(6) 0.0007(4) 0.0292(5) -0.0030(3)
C1 0.0626(14) 0.0737(14) 0.0374(11) -0.0081(12) 0.0137(10) -0.0006(9)
Cl2 0.0946(6) 0.0576(4) 0.0772(5) -0.0046(3) 0.0203(4) -0.0059(3)
C2 0.0645(14) 0.0562(13) 0.0477(11) -0.0062(10) 0.0089(11) -0.0047(9)
C3 0.0761(16) 0.0632(13) 0.0426(11) -0.0057(12) 0.0187(11) 0.0020(10)
C4 0.0640(14) 0.0614(13) 0.0444(12) 0.0020(11) 0.0166(10) -0.0048(9)
C5 0.0445(11) 0.0614(12) 0.0410(10) -0.0022(10) 0.0044(9) 0.0011(9)
C6 0.0638(15) 0.0686(14) 0.0545(13) 0.0052(12) 0.0088(11) 0.0120(11)

loop_
_atom_type_symbol
_atom_type_description
_atom_type_scat_dispersion_real
_atom_type_scat_dispersion_imag
_atom_type_scat_source
C C 0.0033 0.0016 'International Tables Vol C Tables 4.2.6.8 and 6.1.1.4'
H H 0.0000 0.0000 'International Tables Vol C Tables 4.2.6.8 and 6.1.1.4'
N N 0.0061 0.0033 'International Tables Vol C Tables 4.2.6.8 and 6.1.1.4'
Cl Cl 0.1484 0.1585 'International Tables Vol C Tables 4.2.6.8 and 6.1.1.4'

loop_
_geom_angle_atom_site_label_1
_geom_angle_atom_site_label_2
_geom_angle_atom_site_label_3
_geom_angle_site_symmetry_1
_geom_angle_site_symmetry_3
_geom_angle
_geom_angle_publ_flag
C2 N C1 . . 116.3(2) ?
N C1 C5 . . 124.3(2) ?
N C1 H1A . . 117.9 ?
C5 C1 H1A . . 117.9 ?
N C2 C3 . . 125.1(2) ?
N C2 Cl1 . . 115.46(18) ?
C3 C2 Cl1 . . 119.40(18) ?
C4 C3 C2 . . 117.3(2) ?
C4 C3 H3A . . 121.3 ?
C2 C3 H3A . . 121.3 ?
C3 C4 C5 . . 120.0(2) ?
C3 C4 H4A . . 120.0 ?
C5 C4 H4A . . 120.0 ?
C1 C5 C4 . . 116.9(2) ?
C1 C5 C6 . . 120.3(2) ?
C4 C5 C6 . . 122.7(2) ?
C5 C6 Cl2 . . 111.11(17) ?
C5 C6 H6A . . 109.4 ?
Cl2 C6 H6A . . 109.4 ?
C5 C6 H6B . . 109.4 ?
Cl2 C6 H6B . . 109.4 ?
H6A C6 H6B . . 108.0 ?

loop_
_geom_bond_atom_site_label_1
_geom_bond_atom_site_label_2
_geom_bond_site_symmetry_2
_geom_bond_distance
_geom_bond_publ_flag
N C2 . 1.307(3) ?
N C1 . 1.334(3) ?
Cl1 C2 . 1.743(3) ?
C1 C5 . 1.378(3) ?
C1 H1A . 0.9300 ?
Cl2 C6 . 1.795(3) ?
C2 C3 . 1.375(3) ?
C3 C4 . 1.367(3) ?
C3 H3A . 0.9300 ?
C4 C5 . 1.383(3) ?
C4 H4A . 0.9300 ?
C5 C6 . 1.491(3) ?
C6 H6A . 0.9700 ?
C6 H6B . 0.9700 ?

loop_
_geom_hbond_atom_site_label_D
_geom_hbond_atom_site_label_H
_geom_hbond_atom_site_label_A
_geom_hbond_site_symmetry_A
_geom_hbond_distance_DH
_geom_hbond_distance_HA
_geom_hbond_distance_DA
_geom_hbond_angle_DHA
_geom_hbond_publ_flag
C6 H6A N 2_545 0.97 2.57 3.453(3) 151 yes

loop_
_geom_torsion_atom_site_label_1
_geom_torsion_atom_site_label_2
_geom_torsion_atom_site_label_3
_geom_torsion_atom_site_label_4
_geom_torsion_site_symmetry_1
_geom_torsion_site_symmetry_2
_geom_torsion_site_symmetry_3
_geom_torsion_site_symmetry_4
_geom_torsion
_geom_torsion_publ_flag
C2 N C1 C5 . . . . 0.2(4) ?
C1 N C2 C3 . . . . -0.1(4) ?
C1 N C2 Cl1 . . . . -179.33(18) ?
N C2 C3 C4 . . . . -0.4(4) ?
Cl1 C2 C3 C4 . . . . 178.9(2) ?
C2 C3 C4 C5 . . . . 0.7(4) ?
N C1 C5 C4 . . . . 0.1(4) ?
N C1 C5 C6 . . . . 177.9(2) ?
C3 C4 C5 C1 . . . . -0.6(3) ?
C3 C4 C5 C6 . . . . -178.3(2) ?
C1 C5 C6 Cl2 . . . . 123.5(2) ?
C4 C5 C6 Cl2 . . . . -58.9(3) ?

loop_
_cod_related_entry_id
_cod_related_entry_database
_cod_related_entry_code
1 ChemSpider 136966
